data_8105212
loop_
_publ_author_name
'Tong, Zhang'
'Guangyuan, Zhang'
'Zishuai, Xu'
'Jian, Ruan'
'Lizhen, Chen'
'Jianlong, Wang'

_publ_section_title
;
 The crystal structure of hexaquamagnesium(II)
 (2,4-bis(nitroimino)-6-oxo-1,3,5-triazinane-1,3-diide), C3H15MgN7O12
;
_journal_issue 2
_journal_name_full 'Zeitschrift f\"ur Kristallographie - New Crystal Structures'
_journal_page_first 309
_journal_page_last 310
_journal_paper_doi 10.1515/ncrs-2022-0005
_journal_volume 237
_journal_year 2022
_chemical_formula_moiety '2(H6 Mg0.5 O3), C3 H N7 O5, H2 O'
_chemical_formula_sum 'C3 H15 Mg N7 O12'
_chemical_formula_weight 365.53
_space_group_crystal_system triclinic
_space_group_IT_number 2
_space_group_name_Hall '-P 1'
_space_group_name_H-M_alt 'P -1'
_atom_sites_solution_hydrogens mixed
_atom_sites_solution_primary dual
_cell_angle_alpha 87.7170(10)
_cell_angle_beta 78.2970(10)
_cell_angle_gamma 70.8040(10)
_cell_formula_units_Z 2
_cell_length_a 6.7755(2)
_cell_length_b 9.8181(3)
_cell_length_c 11.0775(4)
_cell_measurement_reflns_used 4228
_cell_measurement_temperature 150
_cell_measurement_theta_max 26.358
_cell_measurement_theta_min 2.849
_cell_volume 681.18(4)
_computing_cell_refinement 'SAINT V8.40A (?, 2016)'
_computing_data_reduction 'SAINT V8.40A (?, 2016)'
_computing_molecular_graphics 'Olex2 (Dolomanov et al., 2009)'
_computing_publication_material 'Olex2 (Dolomanov et al., 2009)'
_computing_structure_refinement 'ShelXL (Sheldrick, 2015)'
_computing_structure_solution 'ShelXT (Sheldrick, 2015)'
_diffrn_ambient_temperature 150.0
_diffrn_measured_fraction_theta_full 0.991
_diffrn_measured_fraction_theta_max 0.987
_diffrn_measurement_device_type 'Bruker APEX-II CCD'
_diffrn_measurement_method '\f and \w scans'
_diffrn_radiation_type MoK\a
_diffrn_radiation_wavelength 0.71073
_diffrn_reflns_av_R_equivalents 0.0477
_diffrn_reflns_av_unetI/netI 0.0507
_diffrn_reflns_Laue_measured_fraction_full 0.991
_diffrn_reflns_Laue_measured_fraction_max 0.987
_diffrn_reflns_limit_h_max 8
_diffrn_reflns_limit_h_min -8
_diffrn_reflns_limit_k_max 12
_diffrn_reflns_limit_k_min -12
_diffrn_reflns_limit_l_max 13
_diffrn_reflns_limit_l_min -13
_diffrn_reflns_number 7889
_diffrn_reflns_point_group_measured_fraction_full 0.991
_diffrn_reflns_point_group_measured_fraction_max 0.987
_diffrn_reflns_theta_full 25.242
_diffrn_reflns_theta_max 26.399
_diffrn_reflns_theta_min 1.878
_diffrn_standards_number 0
_exptl_absorpt_coefficient_mu 0.216
_exptl_absorpt_correction_T_max 0.7454
_exptl_absorpt_correction_T_min 0.5835
_exptl_absorpt_correction_type multi-scan
_exptl_absorpt_process_details
'SADABS-2016/2 (Bruker,2016/2) was used for absorption correction. wR2(int) was 0.1698 before and 0.0600 after correction. The Ratio of minimum to maximum transmission is 0.7828. The \l/2 correction factor is Not present.'
_exptl_crystal_colour colourless
_exptl_crystal_colour_primary colourless
_exptl_crystal_density_diffrn 1.782
_exptl_crystal_description block
_exptl_crystal_F_000 380
_exptl_crystal_size_max 0.15
_exptl_crystal_size_mid 0.08
_exptl_crystal_size_min 0.05
_refine_diff_density_max 0.270
_refine_diff_density_min -0.385
_refine_diff_density_rms 0.062
_refine_ls_extinction_coef .
_refine_ls_extinction_method none
_refine_ls_goodness_of_fit_ref 1.074
_refine_ls_hydrogen_treatment mixed
_refine_ls_matrix_type full
_refine_ls_number_parameters 254
_refine_ls_number_reflns 2764
_refine_ls_number_restraints 5
_refine_ls_restrained_S_all 1.074
_refine_ls_R_factor_all 0.0493
_refine_ls_R_factor_gt 0.0382
_refine_ls_shift/su_max 0.000
_refine_ls_shift/su_mean 0.000
_refine_ls_structure_factor_coef Fsqd
_refine_ls_weighting_details 'w=1/[\s^2^(Fo^2^)+(0.0441P)^2^+0.4498P] where P=(Fo^2^+2Fc^2^)/3'
_refine_ls_weighting_scheme calc
_refine_ls_wR_factor_gt 0.0985
_refine_ls_wR_factor_ref 0.1083
_reflns_Friedel_coverage 0.000
_reflns_Friedel_fraction_full .
_reflns_Friedel_fraction_max .
_reflns_number_gt 2312
_reflns_number_total 2764
_reflns_threshold_expression 'I > 2\s(I)'
_cod_data_source_file suppl_j_ncrs-2022-0005_suppl.cif
_cod_data_source_block 1_0m
_cod_database_code 8105212
_shelx_space_group_comment
;
The symmetry employed for this shelxl refinement is uniquely defined
by the following loop, which should always be used as a source of
symmetry information in preference to the above space-group names.
They are only intended as comments.
;
_shelx_estimated_absorpt_t_max 0.989
_shelx_estimated_absorpt_t_min 0.968
_olex2_refinement_description
;
1. Fixed Uiso
 At 1.2 times of:
  All N(H) groups
 At 1.5 times of:
  All O(H) groups, All O(H,H) groups
2. Restrained distances
 O12-H12A = O12-H12B
 0.87 with sigma of 0.02
 O9-H9B = O9-H9A
 0.87 with sigma of 0.02
 H10B-H11A_$1
 2.2 with sigma of 0.02
3.a Rotating group:
 O8(H8A), O6(H6A), O10(H10A,H10B)
3.b Aromatic/amide H refined with riding coordinates:
 N3(H3)
;
_olex2_submission_special_instructions 'No special instructions were received'

loop_
_space_group_symop_operation_xyz
'x, y, z'
'-x, -y, -z'

loop_
_atom_site_label
_atom_site_type_symbol
_atom_site_fract_x
_atom_site_fract_y
_atom_site_fract_z
_atom_site_U_iso_or_equiv
_atom_site_adp_type
_atom_site_occupancy
_atom_site_site_symmetry_order
_atom_site_calc_flag
_atom_site_refinement_flags_posn
_atom_site_refinement_flags_adp
_atom_site_refinement_flags_occupancy
_atom_site_disorder_assembly
_atom_site_disorder_group
C1 C 0.1820(3) 0.7322(2) 0.36908(17) 0.0153(4) Uani 1 1 d . . . . .
C2 C 0.2217(3) 0.5746(2) 0.52792(17) 0.0155(4) Uani 1 1 d . . . . .
C3 C 0.2750(3) 0.4789(2) 0.33499(17) 0.0164(4) Uani 1 1 d . . . . .
Mg1 Mg 0.000000 1.000000 0.000000 0.0169(2) Uani 1 2 d S T P . .
Mg2 Mg 0.500000 0.000000 0.500000 0.0146(2) Uani 1 2 d S T P . .
N1 N 0.3313(3) 0.36344(19) 0.14408(15) 0.0212(4) Uani 1 1 d . . . . .
N2 N 0.3306(3) 0.35623(18) 0.26493(14) 0.0190(4) Uani 1 1 d . . . . .
N3 N 0.2291(3) 0.61431(18) 0.29133(14) 0.0170(4) Uani 1 1 d . . . . .
H3 H 0.229239 0.627339 0.212261 0.020 Uiso 1 1 calc R . . . .
N4 N 0.1801(3) 0.71038(17) 0.49019(14) 0.0157(4) Uani 1 1 d . . . . .
N5 N 0.2698(3) 0.45627(18) 0.45367(14) 0.0165(4) Uani 1 1 d . . . . .
N6 N 0.2370(3) 0.53186(18) 0.64601(14) 0.0188(4) Uani 1 1 d . . . . .
N7 N 0.1627(3) 0.63085(18) 0.73760(14) 0.0172(4) Uani 1 1 d . . . . .
O1 O 0.1430(2) 0.85441(15) 0.32470(12) 0.0194(3) Uani 1 1 d . . . . .
O2 O 0.2805(3) 0.47627(17) 0.08750(14) 0.0394(5) Uani 1 1 d . . . . .
O3 O 0.3885(3) 0.24276(16) 0.08801(13) 0.0243(4) Uani 1 1 d . . . . .
O4 O 0.0433(2) 0.75537(15) 0.73265(12) 0.0215(3) Uani 1 1 d . . . . .
O5 O 0.2183(3) 0.58509(16) 0.83835(13) 0.0284(4) Uani 1 1 d . . . . .
O6 O 0.3661(3) 0.19554(15) 0.59358(13) 0.0208(3) Uani 1 1 d . . . . .
H6A H 0.343867 0.264577 0.540987 0.031 Uiso 1 1 d GR . . . .
H6B H 0.363(5) 0.214(3) 0.666(3) 0.037(8) Uiso 1 1 d . . . . .
O7 O 0.6597(3) -0.08785(19) 0.63872(14) 0.0242(4) Uani 1 1 d . . . . .
H7A H 0.676(6) -0.178(4) 0.669(3) 0.068(11) Uiso 1 1 d . . . . .
H7B H 0.759(7) -0.079(5) 0.633(4) 0.075(14) Uiso 1 1 d . . . . .
O8 O 0.2430(3) -0.05715(16) 0.59161(13) 0.0188(3) Uani 1 1 d . . . . .
H8A H 0.239700 -0.134522 0.556204 0.028 Uiso 1 1 d GR . . . .
H8B H 0.128(5) 0.003(3) 0.612(3) 0.041(9) Uiso 1 1 d . . . . .
O9 O -0.2444(2) 1.05290(17) 0.14956(13) 0.0217(3) Uani 1 1 d D . . . .
H9A H -0.366(4) 1.102(3) 0.134(3) 0.061(11) Uiso 1 1 d D . . . .
H9B H -0.240(5) 1.068(3) 0.2242(18) 0.054(9) Uiso 1 1 d D . . . .
O10 O 0.0417(2) 0.78440(15) 0.03811(13) 0.0214(3) Uani 1 1 d . . . . .
H10A H 0.084438 0.730360 -0.031320 0.032 Uiso 1 1 d GR . . . .
H10B H -0.083008 0.772620 0.071282 0.032 Uiso 1 1 d DGR . . . .
O11 O 0.6807(3) 0.71875(18) 0.16128(14) 0.0248(4) Uani 1 1 d . . . . .
H11A H 0.610(4) 0.740(3) 0.101(3) 0.053(9) Uiso 1 1 d D . . . .
H11B H 0.700(5) 0.630(4) 0.165(3) 0.052(10) Uiso 1 1 d . . . . .
O12 O 0.2294(2) 0.98520(17) 0.10325(13) 0.0211(3) Uani 1 1 d D . . . .
H12A H 0.234(5) 0.934(3) 0.167(2) 0.037(8) Uiso 1 1 d D . . . .
H12B H 0.240(5) 1.064(2) 0.127(3) 0.046(9) Uiso 1 1 d D . . . .

loop_
_atom_site_aniso_label
_atom_site_aniso_U_11
_atom_site_aniso_U_22
_atom_site_aniso_U_33
_atom_site_aniso_U_23
_atom_site_aniso_U_13
_atom_site_aniso_U_12
Mg2 0.0191(5) 0.0117(5) 0.0130(4) 0.0001(3) -0.0022(4) -0.0056(4)
Mg1 0.0214(5) 0.0147(5) 0.0138(4) 0.0001(4) -0.0019(4) -0.0056(4)
O8 0.0224(9) 0.0143(7) 0.0199(7) -0.0029(6) -0.0008(6) -0.0079(7)
O1 0.0254(8) 0.0139(7) 0.0169(7) 0.0020(5) -0.0033(6) -0.0047(6)
O9 0.0218(9) 0.0266(8) 0.0139(7) -0.0017(6) -0.0019(6) -0.0052(7)
O6 0.0329(9) 0.0132(7) 0.0157(7) 0.0004(6) -0.0054(6) -0.0064(7)
O10 0.0274(8) 0.0175(7) 0.0185(7) -0.0032(6) -0.0011(6) -0.0078(6)
O12 0.0290(9) 0.0188(8) 0.0169(7) 0.0006(6) -0.0050(6) -0.0092(7)
O7 0.0265(9) 0.0299(9) 0.0220(8) 0.0059(7) -0.0093(7) -0.0150(8)
O4 0.0276(8) 0.0146(7) 0.0189(7) -0.0016(6) -0.0053(6) -0.0016(6)
O3 0.0311(9) 0.0198(8) 0.0186(7) -0.0052(6) -0.0058(6) -0.0026(7)
O11 0.0385(10) 0.0190(9) 0.0180(7) 0.0012(6) -0.0076(7) -0.0096(7)
O5 0.0492(11) 0.0194(8) 0.0137(7) 0.0019(6) -0.0107(7) -0.0049(7)
N3 0.0232(9) 0.0146(8) 0.0125(8) 0.0012(6) -0.0037(7) -0.0052(7)
N4 0.0206(9) 0.0124(8) 0.0137(8) 0.0011(6) -0.0032(6) -0.0051(7)
N2 0.0284(10) 0.0164(9) 0.0120(8) -0.0012(6) -0.0054(7) -0.0063(8)
N7 0.0226(9) 0.0156(9) 0.0139(8) 0.0005(6) -0.0029(7) -0.0075(7)
N5 0.0213(9) 0.0147(8) 0.0132(8) -0.0017(6) -0.0032(6) -0.0057(7)
N6 0.0299(10) 0.0132(8) 0.0121(8) -0.0015(6) -0.0035(7) -0.0059(8)
O2 0.0745(14) 0.0180(8) 0.0212(8) 0.0034(6) -0.0183(8) -0.0044(9)
N1 0.0271(10) 0.0180(9) 0.0169(8) -0.0021(7) -0.0058(7) -0.0041(8)
C1 0.0138(10) 0.0143(10) 0.0169(9) 0.0000(7) -0.0029(7) -0.0035(8)
C2 0.0158(10) 0.0164(10) 0.0149(9) -0.0001(7) -0.0021(7) -0.0065(8)
C3 0.0167(10) 0.0175(10) 0.0158(9) -0.0009(8) -0.0032(8) -0.0065(8)

loop_
_atom_type_symbol
_atom_type_description
_atom_type_scat_dispersion_real
_atom_type_scat_dispersion_imag
_atom_type_scat_source
C C 0.0033 0.0016 'International Tables Vol C Tables 4.2.6.8 and 6.1.1.4'
H H 0.0000 0.0000 'International Tables Vol C Tables 4.2.6.8 and 6.1.1.4'
Mg Mg 0.0486 0.0363 'International Tables Vol C Tables 4.2.6.8 and 6.1.1.4'
N N 0.0061 0.0033 'International Tables Vol C Tables 4.2.6.8 and 6.1.1.4'
O O 0.0106 0.0060 'International Tables Vol C Tables 4.2.6.8 and 6.1.1.4'

loop_
_geom_angle_atom_site_label_1
_geom_angle_atom_site_label_2
_geom_angle_atom_site_label_3
_geom_angle
_geom_angle_site_symmetry_1
_geom_angle_site_symmetry_3
O8 Mg2 O8 180.0 . 2_656
O6 Mg2 O8 88.32(6) . .
O6 Mg2 O8 91.68(6) 2_656 .
O6 Mg2 O8 91.68(6) . 2_656
O6 Mg2 O8 88.32(6) 2_656 2_656
O6 Mg2 O6 180.0 . 2_656
O6 Mg2 O7 91.05(7) 2_656 2_656
O6 Mg2 O7 88.95(7) . 2_656
O6 Mg2 O7 88.95(7) 2_656 .
O6 Mg2 O7 91.05(7) . .
O7 Mg2 O8 89.12(7) 2_656 2_656
O7 Mg2 O8 89.13(7) . .
O7 Mg2 O8 90.88(7) . 2_656
O7 Mg2 O8 90.87(7) 2_656 .
O7 Mg2 O7 180.0 2_656 .
O9 Mg1 O9 180.0 2_575 .
O9 Mg1 O10 92.10(6) . 2_575
O9 Mg1 O10 92.10(6) 2_575 .
O9 Mg1 O10 87.90(6) 2_575 2_575
O9 Mg1 O10 87.90(6) . .
O9 Mg1 O12 93.49(6) 2_575 2_575
O9 Mg1 O12 93.49(6) . .
O9 Mg1 O12 86.51(6) 2_575 .
O9 Mg1 O12 86.51(6) . 2_575
O10 Mg1 O10 180.00(9) 2_575 .
O12 Mg1 O10 93.11(6) . 2_575
O12 Mg1 O10 86.89(6) 2_575 2_575
O12 Mg1 O10 93.11(6) 2_575 .
O12 Mg1 O10 86.89(6) . .
O12 Mg1 O12 180.00(6) 2_575 .
Mg2 O8 H8A 110.0 . .
Mg2 O8 H8B 120(2) . .
H8A O8 H8B 114.4 . .
Mg1 O9 H9A 115(2) . .
Mg1 O9 H9B 129(2) . .
H9A O9 H9B 110(3) . .
Mg2 O6 H6A 109.5 . .
Mg2 O6 H6B 128(2) . .
H6A O6 H6B 120.0 . .
Mg1 O10 H10A 111.0 . .
Mg1 O10 H10B 110.6 . .
H10A O10 H10B 103.1 . .
Mg1 O12 H12A 119.8(19) . .
Mg1 O12 H12B 118(2) . .
H12A O12 H12B 104(3) . .
Mg2 O7 H7A 125(2) . .
Mg2 O7 H7B 115(3) . .
H7A O7 H7B 106(4) . .
H11A O11 H11B 100(3) . .
C1 N3 H3 119.5 . .
C3 N3 H3 119.5 . .
C3 N3 C1 121.01(16) . .
C2 N4 C1 117.41(16) . .
N1 N2 C3 120.41(17) . .
O4 N7 O5 119.83(16) . .
O4 N7 N6 126.06(16) . .
O5 N7 N6 114.05(17) . .
C3 N5 C2 116.65(17) . .
N7 N6 C2 119.16(17) . .
O3 N1 N2 114.91(16) . .
O2 N1 O3 120.24(16) . .
O2 N1 N2 124.84(17) . .
O1 C1 N3 118.78(17) . .
O1 C1 N4 122.54(17) . .
N4 C1 N3 118.68(17) . .
N4 C2 N5 125.31(17) . .
N4 C2 N6 125.26(17) . .
N5 C2 N6 109.30(17) . .
N3 C3 N2 125.13(17) . .
N5 C3 N3 120.91(17) . .
N5 C3 N2 113.96(17) . .

loop_
_geom_bond_atom_site_label_1
_geom_bond_atom_site_label_2
_geom_bond_distance
_geom_bond_site_symmetry_2
Mg2 O8 2.0633(14) .
Mg2 O8 2.0633(15) 2_656
Mg2 O6 2.0530(14) .
Mg2 O6 2.0530(14) 2_656
Mg2 O7 2.0569(16) 2_656
Mg2 O7 2.0569(16) .
Mg1 O9 2.0362(14) .
Mg1 O9 2.0362(14) 2_575
Mg1 O10 2.0791(14) .
Mg1 O10 2.0791(14) 2_575
Mg1 O12 2.0748(15) 2_575
Mg1 O12 2.0748(15) .
O8 H8A 0.8774 .
O8 H8B 0.80(3) .
O1 C1 1.244(2) .
O9 H9A 0.854(18) .
O9 H9B 0.852(18) .
O6 H6A 0.8710 .
O6 H6B 0.82(3) .
O10 H10A 0.8933 .
O10 H10B 0.8927 .
O12 H12A 0.851(17) .
O12 H12B 0.862(18) .
O7 H7A 0.91(4) .
O7 H7B 0.70(4) .
O4 N7 1.231(2) .
O3 N1 1.265(2) .
O11 H11A 0.88(3) .
O11 H11B 0.83(4) .
O5 N7 1.268(2) .
N3 H3 0.8800 .
N3 C1 1.382(2) .
N3 C3 1.355(3) .
N4 C1 1.348(2) .
N4 C2 1.337(3) .
N2 N1 1.337(2) .
N2 C3 1.361(2) .
N7 N6 1.333(2) .
N5 C2 1.361(2) .
N5 C3 1.320(3) .
N6 C2 1.372(3) .
O2 N1 1.233(2) .
